data_4119596
loop_
_publ_author_name
'Hidenobu Etani'
'Ikuya Yamada'
'Kenya Ohgushi'
'Naoaki Hayashi'
'Yoshihiro Kusano'
'Masaichiro Mizumaki'
'Jungeun Kim'
'Naruki Tsuji'
'Ryoji Takahashi'
'Norimasa Nishiyama'
'Toru Inoue'
'Tetsuo Irifune'
'Mikio Takano'

_publ_section_title
;
 Suppression of Intersite Charge Transfer in Charge-Disproportionated
 Perovskite YCu3Fe4O12
;
_journal_name_full 'Journal of the American Chemical Society'
_journal_page_first 6100
_journal_page_last 6106
_journal_paper_doi 10.1021/ja312015j
_journal_volume 135
_journal_year 2013
_chemical_formula_sum 'Cu3 Fe4 O12 Y'
_chemical_formula_weight 694.917
_space_group_IT_number 204
_symmetry_cell_setting cubic
_symmetry_Int_Tables_number 204
_symmetry_space_group_name_Hall '-I 2 2 3'
_symmetry_space_group_name_H-M 'I m -3'
_cell_angle_alpha 90
_cell_angle_beta 90
_cell_angle_gamma 90
_cell_formula_units_Z 2
_cell_length_a 7.3077(1)
_cell_length_b 7.3077(1)
_cell_length_c 7.3077(1)
_cell_volume 390.249(9)
_computing_cell_refinement 'RIETAN-FP (Izumi and Momma, 2007)'
_computing_molecular_graphics 'VESTA (Momma and Izumi, 2008)'
_computing_structure_refinement 'RIETAN-FP (Izumi and Momma, 2007)'
_diffrn_ambient_temperature 300
_diffrn_radiation_wavelength 0.499400
_diffrn_source synchrotron
_exptl_crystal_density_diffrn 5.9140
_exptl_crystal_F_000 652.00
_pd_calc_method 'Rietveld Refinement'
_pd_meas_2theta_range_inc 0.0100
_pd_meas_2theta_range_max 76.1500
_pd_meas_2theta_range_min 0.0100
_pd_meas_number_of_points 7615
_pd_meas_scan_method step
_pd_proc_2theta_range_inc 0.0100
_pd_proc_2theta_range_max 40.0000
_pd_proc_2theta_range_min 5.0000
_pd_proc_ls_background_function 'Legendre polynomials'
_pd_proc_ls_pref_orient_corr ' ?'
_pd_proc_ls_profile_function 'split pseudo-Voigt function'
_pd_proc_ls_prof_R_factor 0.02025
_pd_proc_ls_prof_wR_expected 0.03745
_pd_proc_ls_prof_wR_factor 0.02859
_pd_spec_mount_mode reflection
_pd_spec_shape flat_sheet
_refine_diff_density_max 0.0
_refine_diff_density_min 0.0
_refine_ls_extinction_method none
_refine_ls_goodness_of_fit_all 0.7635
_refine_ls_matrix_type full
_refine_ls_number_constraints 0
_refine_ls_number_parameters 29
_refine_ls_number_restraints 0
_refine_ls_R_factor_all 0.00944
_refine_ls_R_Fsqd_factor 0.01097
_refine_ls_R_I_factor 0.00515
_refine_ls_shift/su_max 0.0
_refine_ls_weighting_details 1/<i>y</i>~i~
_refine_ls_weighting_scheme sigma
_cod_data_source_file ja312015j_si_002_2.cif
_cod_data_source_block single_phase
_cod_original_cell_volume 390.24(1)
_cod_database_code 4119596

loop_
_symmetry_equiv_pos_site_id
_symmetry_equiv_pos_as_xyz
1 x,y,z
2 -x,-y,z
3 -x,y,-z
4 x,-y,-z
5 z,x,y
6 z,-x,-y
7 -z,-x,y
8 -z,x,-y
9 y,z,x
10 -y,z,-x
11 y,-z,-x
12 -y,-z,x
13 -x,-y,-z
14 x,y,-z
15 x,-y,z
16 -x,y,z
17 -z,-x,-y
18 -z,x,y
19 z,x,-y
20 z,-x,y
21 -y,-z,-x
22 y,-z,x
23 -y,z,x
24 y,z,-x
25 x+1/2,y+1/2,z+1/2
26 -x+1/2,-y+1/2,z+1/2
27 -x+1/2,y+1/2,-z+1/2
28 x+1/2,-y+1/2,-z+1/2
29 z+1/2,x+1/2,y+1/2
30 z+1/2,-x+1/2,-y+1/2
31 -z+1/2,-x+1/2,y+1/2
32 -z+1/2,x+1/2,-y+1/2
33 y+1/2,z+1/2,x+1/2
34 -y+1/2,z+1/2,-x+1/2
35 y+1/2,-z+1/2,-x+1/2
36 -y+1/2,-z+1/2,x+1/2
37 -x+1/2,-y+1/2,-z+1/2
38 x+1/2,y+1/2,-z+1/2
39 x+1/2,-y+1/2,z+1/2
40 -x+1/2,y+1/2,z+1/2
41 -z+1/2,-x+1/2,-y+1/2
42 -z+1/2,x+1/2,y+1/2
43 z+1/2,x+1/2,-y+1/2
44 z+1/2,-x+1/2,y+1/2
45 -y+1/2,-z+1/2,-x+1/2
46 y+1/2,-z+1/2,x+1/2
47 -y+1/2,z+1/2,x+1/2
48 y+1/2,z+1/2,-x+1/2

loop_
_atom_site_label
_atom_site_fract_x
_atom_site_fract_y
_atom_site_fract_z
_atom_site_occupancy
_atom_site_symmetry_multiplicity
_atom_site_Wyckoff_symbol
_atom_site_adp_type
_atom_site_U_iso_or_equiv
_atom_site_type_symbol
Y 0 0 0 1 2 a Uiso 0.0040(5) y
Cu1 0 0.5 0.5 1 6 b Uiso 0.0050(3) Cu
Fe1 0.25 0.25 0.25 1 8 c Uiso 0.0023(2) Fe
O1 0 0.3018(3) 0.1751(3) 1 24 g Uiso 0.0040(6) O

loop_
_atom_type_symbol
_atom_type_description
_atom_type_scat_dispersion_real
_atom_type_scat_dispersion_imag
_atom_type_scat_source
Y Y3+ -0.1259 1.9956 'International Tables for Crystallography, Vol. C'
Cu Cu2+ 0.2412 0.6721 'International Tables for Crystallography, Vol. C'
Fe Fe3+ 0.2092 0.4412 'International Tables for Crystallography, Vol. C'
O O- 0.0010 0.0028 'International Tables for Crystallography, Vol. C'

loop_
_geom_angle_atom_site_label_1
_geom_angle_atom_site_label_2
_geom_angle_atom_site_label_3
_geom_angle
_geom_angle_site_symmetry_1
_geom_angle_site_symmetry_3
Fe1 O1 Y 88.46(7) 1_555 1_555
Fe1 O1 Cu1 82.00(8) 1_555 1_555

loop_
_geom_bond_atom_site_label_1
_geom_bond_atom_site_label_2
_geom_bond_distance
_geom_bond_site_symmetry_2
Y O1 2.549(3) 1_555
Y O1 2.549(3) 4_555
Y O1 2.549(3) 2_555
Y O1 2.549(3) 3_555
Y O1 2.549(3) 5_555
Y O1 2.549(3) 8_555
Y O1 2.549(3) 6_555
Y O1 2.549(3) 7_555
Y O1 2.549(3) 9_555
Y O1 2.549(3) 12_555
Y O1 2.549(3) 10_555
Y O1 2.549(3) 11_555
Cu1 O1 1.933(2) 36_555
Cu1 O1 1.933(2) 34_555
Cu1 O1 1.933(2) 33_455
Cu1 O1 1.933(2) 35_455
Cu1 O1 2.782(3) 1_555
Cu1 O1 2.782(3) 2_565
Cu1 O1 2.782(3) 3_556
Cu1 O1 2.782(3) 4_566
Fe1 O1 1.9444(6) 1_555
Fe1 O1 1.9444(6) 28_555
Fe1 O1 1.9444(6) 5_555
Fe1 O1 1.9444(6) 32_555
Fe1 O1 1.9444(6) 9_555
Fe1 O1 1.9444(6) 36_555
O1 Cu1 1.933(2) 29_454
O1 Fe1 1.9444(6) 1_555
O1 Fe1 1.9444(6) 16_555
O1 Y 2.549(3) 1_555
O1 O1 2.558(5) 3_555
O1 O1 2.712(3) 5_555
O1 O1 2.712(3) 7_555
O1 O1 2.712(3) 9_555
O1 O1 2.712(3) 10_555
O1 Cu1 2.782(3) 1_555
O1 O1 2.787(3) 32_555
O1 O1 2.787(3) 36_555
O1 O1 2.787(3) 30_455
O1 O1 2.787(3) 35_455
O1 O1 2.897(4) 2_565
